data_2210924
loop_
_publ_author_name
'Victor B. Rybakov'
' Vadim L. Alifanov'
'Eugene V. Babaev'

_publ_section_title
;
 2-(4-Bromophenyl)-5,7-dimethyl[1,3]oxazolo[3,2-<i>a</i>]pyrimidin-4-ium
 perchlorate
;
_journal_coeditor_code CI2178
_journal_issue 11
_journal_name_full 'Acta Crystallographica Section E'
_journal_page_first o4809
_journal_page_last o4811
_journal_paper_doi 10.1107/S1600536806039493
_journal_volume 62
_journal_year 2006
_chemical_formula_iupac 'C14 H12 Br N2 O +, Cl O4 -'
_chemical_formula_moiety 'C14 H12 Br N2 O +, Cl O4 -'
_chemical_formula_sum 'C14 H12 Br Cl N2 O5'
_chemical_formula_weight 403.62
_chemical_melting_point 589
_chemical_name_systematic
;
2-(4-Bromophenyl)-5,7-dimethyl[1,3]oxazolo[3,2-a]pyrimidin-4-ium perchlorate
;
_space_group_IT_number 14
_symmetry_cell_setting monoclinic
_symmetry_space_group_name_Hall '-P 2ybc'
_symmetry_space_group_name_H-M 'P 1 21/c 1'
_atom_sites_solution_hydrogens geom
_atom_sites_solution_primary direct
_atom_sites_solution_secondary difmap
_cell_angle_alpha 90.00
_cell_angle_beta 91.14(2)
_cell_angle_gamma 90.00
_cell_formula_units_Z 4
_cell_length_a 15.742(4)
_cell_length_b 13.292(4)
_cell_length_c 7.718(3)
_cell_measurement_reflns_used 25
_cell_measurement_temperature 293(2)
_cell_measurement_theta_max 32
_cell_measurement_theta_min 30
_cell_volume 1614.6(9)
_computing_cell_refinement 'CAD-4 EXPRESS'
_computing_data_collection 'CAD-4 EXPRESS (Enraf--Nonius, 1994)'
_computing_data_reduction 'XCAD4 (Harms & Wocadlo, 1995)'
_computing_molecular_graphics 'ORTEP-3 for Windows (Farrugia, 1997)'
_computing_publication_material 'WinGX (Farrugia, 1999)'
_computing_structure_refinement 'SHELXL97 (Sheldrick, 1997)'
_computing_structure_solution 'SHELXS97 (Sheldrick, 1997)'
_diffrn_ambient_temperature 293(2)
_diffrn_measured_fraction_theta_full 0.927
_diffrn_measured_fraction_theta_max 0.927
_diffrn_measurement_device '\k-geometry diffractometer'
_diffrn_measurement_device_type 'Enraf--Nonius CAD-4'
_diffrn_measurement_method \w
_diffrn_radiation_monochromator Graphite
_diffrn_radiation_source 'Fine-focus sealed tube'
_diffrn_radiation_type CuK\a
_diffrn_radiation_wavelength 1.5418
_diffrn_reflns_av_R_equivalents 0.0251
_diffrn_reflns_av_sigmaI/netI 0.0436
_diffrn_reflns_limit_h_max 19
_diffrn_reflns_limit_h_min -19
_diffrn_reflns_limit_k_max 16
_diffrn_reflns_limit_k_min 0
_diffrn_reflns_limit_l_max 9
_diffrn_reflns_limit_l_min 0
_diffrn_reflns_number 3354
_diffrn_reflns_theta_full 75.00
_diffrn_reflns_theta_max 75.00
_diffrn_reflns_theta_min 2.81
_diffrn_standards_decay_% 7
_diffrn_standards_interval_time 60
_diffrn_standards_number 1
_exptl_absorpt_coefficient_mu 5.245
_exptl_absorpt_correction_type none
_exptl_crystal_colour Colourless
_exptl_crystal_density_diffrn 1.660
_exptl_crystal_density_method 'Not measured'
_exptl_crystal_description Block
_exptl_crystal_F_000 808
_exptl_crystal_size_max 0.15
_exptl_crystal_size_mid 0.15
_exptl_crystal_size_min 0.15
_refine_diff_density_max 0.345
_refine_diff_density_min -0.313
_refine_ls_extinction_method none
_refine_ls_goodness_of_fit_ref 0.958
_refine_ls_hydrogen_treatment constr
_refine_ls_matrix_type full
_refine_ls_number_parameters 210
_refine_ls_number_reflns 3090
_refine_ls_number_restraints 0
_refine_ls_restrained_S_all 0.958
_refine_ls_R_factor_all 0.0798
_refine_ls_R_factor_gt 0.0449
_refine_ls_shift/su_max 0.001
_refine_ls_shift/su_mean 0.000
_refine_ls_structure_factor_coef Fsqd
_refine_ls_weighting_details 'calc w=1/[\s^2^(Fo^2^)+(0.056P)^2^] where P=(Fo^2^+2Fc^2^)/3'
_refine_ls_weighting_scheme calc
_refine_ls_wR_factor_gt 0.0988
_refine_ls_wR_factor_ref 0.1150
_reflns_number_gt 1986
_reflns_number_total 3090
_reflns_threshold_expression I>2\s(I)
_cod_data_source_file ci2178.cif
_cod_data_source_block 2
_cod_depositor_comments
;
The following automatic conversions were performed:
'_refine_ls_matrix_type' value 'Full' changed to 'full' according to
'/home/saulius/struct/CIF-dictionaries/cif_core.dic' dictionary named
'cif_core.dic' version 2.4.1 from 2010-06-29.

Automatic conversion script
Id: cif_fix_enum 1527 2010-12-29 10:47:43Z saulius 

The following automatic conversions were performed:

'_refine_ls_matrix_type' value 'Full' changed to 'full' according to
/home/saulius/struct/CIF-dictionaries/cif_core.dic dictionary named
'cif_core.dic' version 2.4.1 from 2010-06-29.

Automatic conversion script
Id: cif_fix_values 1715 2011-07-08 13:25:40Z adriana 
;
_cod_original_sg_symbol_H-M 'P 21/c'
_cod_database_code 2210924
_cod_database_fobs_code 2210924

loop_
_symmetry_equiv_pos_as_xyz
'x, y, z'
'-x, y+1/2, -z+1/2'
'-x, -y, -z'
'x, -y-1/2, z-1/2'

loop_
_atom_site_type_symbol
_atom_site_label
_atom_site_fract_x
_atom_site_fract_y
_atom_site_fract_z
_atom_site_U_iso_or_equiv
_atom_site_adp_type
_atom_site_calc_flag
_atom_site_refinement_flags
_atom_site_occupancy
N N1 0.79574(18) 0.0765(2) -0.1354(4) 0.0460(7) Uani d . 1
C C2 0.7566(2) 0.1672(3) -0.0885(5) 0.0488(9) Uani d . 1
H H2 0.7818 0.2303 -0.0794 0.059 Uiso calc R 1
C C3 0.6752(2) 0.1439(3) -0.0598(5) 0.0489(9) Uani d . 1
O O4 0.66243(15) 0.0418(2) -0.0894(3) 0.0545(7) Uani d . 1
C C5 0.7370(2) 0.0036(3) -0.1345(5) 0.0498(9) Uani d . 1
N N6 0.7477(2) -0.0908(2) -0.1702(5) 0.0592(9) Uani d . 1
C C7 0.8276(3) -0.1156(3) -0.2091(5) 0.0631(11) Uani d . 1
C C71 0.8421(3) -0.2229(4) -0.2622(7) 0.0866(16) Uani d . 1
H H71A 0.8546 -0.2629 -0.1613 0.130 Uiso calc R 1
H H71B 0.8890 -0.2260 -0.3395 0.130 Uiso calc R 1
H H71C 0.7919 -0.2484 -0.3198 0.130 Uiso calc R 1
C C8 0.8933(3) -0.0443(4) -0.2074(5) 0.0601(11) Uani d . 1
H H8 0.9483 -0.0649 -0.2312 0.072 Uiso calc R 1
C C9 0.8787(2) 0.0534(3) -0.1720(5) 0.0548(10) Uani d . 1
C C91 0.9411(2) 0.1366(4) -0.1719(6) 0.0668(12) Uani d . 1
H H91A 0.9445 0.1663 -0.0586 0.100 Uiso calc R 1
H H91B 0.9235 0.1865 -0.2549 0.100 Uiso calc R 1
H H91C 0.9958 0.1109 -0.2020 0.100 Uiso calc R 1
C C10 0.6026(2) 0.2032(3) -0.0045(5) 0.0484(9) Uani d . 1
C C11 0.5284(2) 0.1561(4) 0.0441(6) 0.0675(12) Uani d . 1
H H11 0.5251 0.0863 0.0416 0.081 Uiso calc R 1
C C12 0.4589(2) 0.2115(4) 0.0964(6) 0.0661(12) Uani d . 1
H H12 0.4093 0.1798 0.1304 0.079 Uiso calc R 1
C C13 0.4653(2) 0.3145(4) 0.0967(6) 0.0598(11) Uani d . 1
Br Br13 0.37035(3) 0.39295(4) 0.16018(8) 0.0827(2) Uani d . 1
C C14 0.5393(3) 0.3633(4) 0.0515(6) 0.0660(12) Uani d . 1
H H14 0.5428 0.4330 0.0568 0.079 Uiso calc R 1
C C15 0.6082(2) 0.3071(3) -0.0017(6) 0.0595(11) Uani d . 1
H H15 0.6578 0.3390 -0.0352 0.071 Uiso calc R 1
Cl Cl1 0.84530(6) 0.04819(8) 0.33257(13) 0.0558(3) Uani d . 1
O O11 0.8082(3) 0.0957(3) 0.4764(4) 0.1070(14) Uani d . 1
O O12 0.8970(3) -0.0307(4) 0.3935(5) 0.1232(16) Uani d . 1
O O13 0.7803(3) 0.0099(4) 0.2244(5) 0.140(2) Uani d . 1
O O14 0.8925(3) 0.1175(3) 0.2328(5) 0.1073(13) Uani d . 1

loop_
_atom_site_aniso_label
_atom_site_aniso_U_11
_atom_site_aniso_U_22
_atom_site_aniso_U_33
_atom_site_aniso_U_12
_atom_site_aniso_U_13
_atom_site_aniso_U_23
N1 0.0582(15) 0.0509(19) 0.0288(17) 0.0037(13) -0.0058(13) 0.0022(14)
C2 0.0622(19) 0.042(2) 0.042(2) 0.0032(16) -0.0089(17) -0.0056(18)
C3 0.0653(19) 0.047(2) 0.033(2) -0.0006(17) -0.0098(17) 0.0025(18)
O4 0.0646(14) 0.0476(16) 0.0511(17) 0.0012(12) -0.0053(12) -0.0031(14)
C5 0.0626(19) 0.055(2) 0.032(2) 0.0013(17) -0.0074(16) 0.0004(19)
N6 0.082(2) 0.045(2) 0.051(2) 0.0011(16) -0.0010(17) -0.0045(17)
C7 0.091(3) 0.061(3) 0.037(3) 0.016(2) 0.000(2) 0.002(2)
C71 0.111(4) 0.063(3) 0.087(4) 0.016(3) 0.014(3) -0.017(3)
C8 0.078(2) 0.067(3) 0.036(2) 0.021(2) 0.0028(19) 0.009(2)
C9 0.070(2) 0.066(3) 0.028(2) 0.0098(19) -0.0011(17) 0.012(2)
C91 0.061(2) 0.073(3) 0.067(3) 0.004(2) 0.003(2) 0.008(3)
C10 0.0524(17) 0.052(2) 0.041(2) 0.0090(16) -0.0065(16) 0.0010(19)
C11 0.068(2) 0.056(3) 0.079(3) -0.0069(19) 0.005(2) -0.012(2)
C12 0.062(2) 0.063(3) 0.073(3) -0.0029(19) 0.005(2) -0.007(3)
C13 0.0589(19) 0.068(3) 0.052(3) 0.0128(19) -0.0040(18) 0.000(2)
Br13 0.0708(3) 0.0805(4) 0.0972(5) 0.0196(2) 0.0086(3) -0.0018(3)
C14 0.073(2) 0.054(3) 0.071(3) 0.0089(19) 0.003(2) 0.010(2)
C15 0.0564(18) 0.053(3) 0.069(3) 0.0008(17) -0.0058(19) 0.009(2)
Cl1 0.0673(5) 0.0613(6) 0.0386(6) 0.0022(4) -0.0063(4) 0.0021(5)
O11 0.155(3) 0.115(3) 0.051(2) 0.062(3) 0.010(2) 0.001(2)
O12 0.168(4) 0.127(4) 0.075(3) 0.073(3) 0.009(3) 0.011(3)
O13 0.153(3) 0.198(5) 0.068(3) -0.104(4) -0.036(2) 0.048(3)
O14 0.120(3) 0.119(3) 0.082(3) -0.045(2) 0.000(2) 0.011(2)

loop_
_atom_type_symbol
_atom_type_description
_atom_type_scat_dispersion_real
_atom_type_scat_dispersion_imag
_atom_type_scat_source
C C 0.0181 0.0091 'International Tables Vol C Tables 4.2.6.8 and 6.1.1.4'
H H 0.0000 0.0000 'International Tables Vol C Tables 4.2.6.8 and 6.1.1.4'
Br Br -0.6763 1.2805 'International Tables Vol C Tables 4.2.6.8 and 6.1.1.4'
Cl Cl 0.3639 0.7018 'International Tables Vol C Tables 4.2.6.8 and 6.1.1.4'
N N 0.0311 0.0180 'International Tables Vol C Tables 4.2.6.8 and 6.1.1.4'
O O 0.0492 0.0322 'International Tables Vol C Tables 4.2.6.8 and 6.1.1.4'

loop_
_geom_angle_atom_site_label_1
_geom_angle_atom_site_label_2
_geom_angle_atom_site_label_3
_geom_angle
_geom_angle_publ_flag
C5 N1 C9 119.9(3) y
C5 N1 C2 108.2(3) y
C9 N1 C2 131.8(3) y
C3 C2 N1 105.6(3) y
C3 C2 H2 127.2 n
N1 C2 H2 127.2 n
C2 C3 O4 109.5(3) y
C2 C3 C10 132.9(4) y
O4 C3 C10 117.6(3) y
C5 O4 C3 106.8(3) y
N6 C5 O4 122.9(3) y
N6 C5 N1 127.3(4) y
O4 C5 N1 109.8(3) y
C5 N6 C7 114.4(4) y
N6 C7 C8 121.8(4) y
N6 C7 C71 116.3(4) y
C8 C7 C71 121.9(4) y
C7 C71 H71A 109.5 n
C7 C71 H71B 109.5 n
H71A C71 H71B 109.5 n
C7 C71 H71C 109.5 n
H71A C71 H71C 109.5 n
H71B C71 H71C 109.5 n
C9 C8 C7 121.6(4) y
C9 C8 H8 119.2 n
C7 C8 H8 119.2 n
C8 C9 N1 115.0(4) y
C8 C9 C91 127.2(4) y
N1 C9 C91 117.8(4) y
C9 C91 H91A 109.5 n
C9 C91 H91B 109.5 n
H91A C91 H91B 109.5 n
C9 C91 H91C 109.5 n
H91A C91 H91C 109.5 n
H91B C91 H91C 109.5 n
C11 C10 C15 120.0(4) n
C11 C10 C3 120.4(4) n
C15 C10 C3 119.6(3) n
C10 C11 C12 121.0(4) n
C10 C11 H11 119.5 n
C12 C11 H11 119.5 n
C13 C12 C11 118.2(4) n
C13 C12 H12 120.9 n
C11 C12 H12 120.9 n
C12 C13 C14 121.9(4) n
C12 C13 Br13 119.4(3) n
C14 C13 Br13 118.7(3) n
C13 C14 C15 119.4(4) n
C13 C14 H14 120.3 n
C15 C14 H14 120.3 n
C10 C15 C14 119.5(4) n
C10 C15 H15 120.2 n
C14 C15 H15 120.2 n
O13 Cl1 O12 109.9(3) n
O13 Cl1 O11 108.7(3) n
O12 Cl1 O11 108.5(2) n
O13 Cl1 O14 107.2(2) n
O12 Cl1 O14 111.1(3) n
O11 Cl1 O14 111.4(3) n

loop_
_geom_bond_atom_site_label_1
_geom_bond_atom_site_label_2
_geom_bond_distance
_geom_bond_publ_flag
N1 C5 1.339(5) y
N1 C9 1.376(4) y
N1 C2 1.406(4) y
C2 C3 1.341(5) y
C2 H2 0.93 n
C3 O4 1.390(5) y
C3 C10 1.458(5) y
O4 C5 1.331(4) y
C5 N6 1.296(5) y
N6 C7 1.341(5) y
C7 C8 1.403(6) y
C7 C71 1.502(6) y
C71 H71A 0.96 n
C71 H71B 0.96 n
C71 H71C 0.96 n
C8 C9 1.348(6) y
C8 H8 0.93 n
C9 C91 1.478(6) y
C91 H91A 0.96 n
C91 H91B 0.96 n
C91 H91C 0.96 n
C10 C11 1.383(5) n
C10 C15 1.385(5) n
C11 C12 1.385(6) n
C11 H11 0.93 n
C12 C13 1.373(6) n
C12 H12 0.93 n
C13 C14 1.384(6) n
C13 Br13 1.895(4) n
C14 C15 1.385(5) n
C14 H14 0.93 n
C15 H15 0.93 n
Cl1 O13 1.403(4) n
Cl1 O12 1.403(4) n
Cl1 O11 1.414(3) n
Cl1 O14 1.420(4) n

loop_
_geom_hbond_atom_site_label_D
_geom_hbond_atom_site_label_H
_geom_hbond_atom_site_label_A
_geom_hbond_site_symmetry_A
_geom_hbond_distance_DH
_geom_hbond_distance_HA
_geom_hbond_distance_DA
_geom_hbond_angle_DHA
C2 H2 O11 4_565 0.93 2.39 3.290(6) 164
C11 H11 O4 . 0.93 2.48 2.812(5) 101
C15 H15 O11 4_565 0.93 2.52 3.411(6) 160
C91 H91A O14 . 0.96 2.49 3.241(6) 135
C91 H91C O12 3_755 0.96 2.50 3.402(6) 156

loop_
_cod_related_entry_id
_cod_related_entry_database
_cod_related_entry_code
1 ChemSpider 21126269
